data_4127478
loop_
_publ_author_name
'Lan, Guangxu'
'Ni, Kaiyuan'
'Veroneau, Samuel S.'
'Feng, Xuanyu'
'Nash, Geoffrey T.'
'Luo, Taokun'
'Xu, Ziwan'
'Lin, Wenbin'

_publ_section_title
;
 Titanium-Based Nanoscale Metal-Organic Framework for Type I Photodynamic
 Therapy.
;
_journal_issue 10
_journal_name_full 'Journal of the American Chemical Society'
_journal_page_first 4204
_journal_page_last 4208
_journal_paper_doi 10.1021/jacs.8b13804
_journal_volume 141
_journal_year 2019
_chemical_formula_moiety 'C50 H27 N4 O13 Ti3.5'
_chemical_formula_sum 'C50 H27 N4 O13 Ti3.5'
_chemical_formula_weight 1059.40
_space_group_crystal_system monoclinic
_space_group_IT_number 14
_space_group_name_Hall '-P 2ybc'
_space_group_name_H-M_alt 'P 1 21/c 1'
_symmetry_space_group_name_Hall '-P 2ybc'
_symmetry_space_group_name_H-M 'P 1 21/c 1'
_atom_sites_solution_hydrogens geom
_audit_creation_date 2018-12-10
_audit_creation_method
;
Olex2 1.2
(compiled 2018.05.29 svn.r3508 for OlexSys, GUI svn.r5506)
;
_cell_angle_alpha 90
_cell_angle_beta 92.685(2)
_cell_angle_gamma 90
_cell_formula_units_Z 4
_cell_length_a 16.496(3)
_cell_length_b 16.181(3)
_cell_length_c 34.167(5)
_cell_measurement_reflns_used 9895
_cell_measurement_temperature 100(2)
_cell_measurement_theta_max 11.88
_cell_measurement_theta_min 2.19
_cell_volume 9110(3)
_computing_data_collection 'APEX3 v.2015.9-0 (Bruker AXS Inc., 2015)'
_computing_molecular_graphics 'Olex2 (Dolomanov et al., 2009)'
_computing_publication_material 'Olex2 (Dolomanov et al., 2009)'
_computing_structure_refinement 'ShelXL (Sheldrick, 2015)'
_computing_structure_solution 'XT 2014/5 (Sheldrick, 2015a)'
_diffrn_ambient_temperature 100(2)
_diffrn_detector 'Pilatus1M(CdTe) pixel array detector'
_diffrn_detector_area_resol_mean 30
_diffrn_detector_type 'CMOS pixel array detector'
_diffrn_measured_fraction_theta_full 0.996
_diffrn_measured_fraction_theta_max 0.996
_diffrn_measurement_device_type 'Bruker APEX-II CCD'
_diffrn_radiation_collimation '0.2 mm sinlge-pinhole'
_diffrn_radiation_monochromator 'Si(111) & Si(311)'
_diffrn_radiation_probe x-ray
_diffrn_radiation_type synchrotron
_diffrn_radiation_wavelength 0.41328
_diffrn_reflns_av_R_equivalents 0.0743
_diffrn_reflns_av_unetI/netI 0.0746
_diffrn_reflns_Laue_measured_fraction_full 0.996
_diffrn_reflns_Laue_measured_fraction_max 0.996
_diffrn_reflns_limit_h_max 16
_diffrn_reflns_limit_h_min -16
_diffrn_reflns_limit_k_max 16
_diffrn_reflns_limit_k_min -16
_diffrn_reflns_limit_l_max 34
_diffrn_reflns_limit_l_min -34
_diffrn_reflns_number 112970
_diffrn_reflns_point_group_measured_fraction_full 0.996
_diffrn_reflns_point_group_measured_fraction_max 0.996
_diffrn_reflns_theta_full 11.944
_diffrn_reflns_theta_max 11.944
_diffrn_reflns_theta_min 0.975
_diffrn_source synchrotron
_diffrn_source_type 'Insertion Device, Station 15 ID-B, APS, Argonne Nat'l Lab'
_diffrn_standards_number 0
_exptl_absorpt_coefficient_mu 0.079
_exptl_absorpt_correction_T_max 0.7436
_exptl_absorpt_correction_T_min 0.5787
_exptl_absorpt_correction_type multi-scan
_exptl_crystal_colour violet
_exptl_crystal_colour_primary violet
_exptl_crystal_density_diffrn 0.772
_exptl_crystal_description block
_exptl_crystal_F_000 2144
_exptl_crystal_size_max 0.02
_exptl_crystal_size_mid 0.02
_exptl_crystal_size_min 0.02
_refine_diff_density_max 1.155
_refine_diff_density_min -0.891
_refine_diff_density_rms 0.135
_refine_ls_extinction_method none
_refine_ls_goodness_of_fit_ref 1.062
_refine_ls_hydrogen_treatment constr
_refine_ls_matrix_type full
_refine_ls_number_parameters 626
_refine_ls_number_reflns 9554
_refine_ls_number_restraints 0
_refine_ls_restrained_S_all 1.062
_refine_ls_R_factor_all 0.1532
_refine_ls_R_factor_gt 0.1439
_refine_ls_shift/su_max 0.000
_refine_ls_shift/su_mean 0.000
_refine_ls_structure_factor_coef Fsqd
_refine_ls_weighting_details 'w=1/[\s^2^(Fo^2^)+(0.1600P)^2^+62.0000P] where P=(Fo^2^+2Fc^2^)/3'
_refine_ls_weighting_scheme calc
_refine_ls_wR_factor_gt 0.3692
_refine_ls_wR_factor_ref 0.3767
_reflns_Friedel_coverage 0.000
_reflns_number_gt 7987
_reflns_number_total 9554
_reflns_threshold_expression 'I > 2\s(I)'
_cod_data_source_file ja8b13804_si_001.cif
_cod_data_source_block 1a
_cod_original_cell_volume 9110(2)
_cod_original_formula_sum 'C50 H27 N4 O13 Ti3.50'
_cod_database_code 4127478
_shelx_shelxl_version_number 2014/7
_shelx_space_group_comment
;
The symmetry employed for this shelxl refinement is uniquely defined
by the following loop, which should always be used as a source of
symmetry information in preference to the above space-group names.
They are only intended as comments.
;
_shelx_estimated_absorpt_t_max 0.998
_shelx_estimated_absorpt_t_min 0.998
_olex2_refinement_description
;
1. Fixed Uiso
 At 1.2 times of:
  All C(H) groups
 At 1.5 times of:
  All C(H,H,H) groups
2.a Aromatic/amide H refined with riding coordinates:
 C43(H43), C18(H18), C44(H44), C8(H8), C19(H19), C13(H13), C9(H9), C41(H41),
 C34(H34), C40(H40), C38(H38), C26(H26), C25(H25), C23(H23), C22(H22), C14(H14),
  C37(H37), C35(H35), C31(H31), C29(H29), C32(H32), C3(H3), C28(H28), C4(H4)
2.b Fitted hexagon refined as free rotating group:
 C26(C25,C24,C23,C22,C21)
2.c Idealised Me refined as rotating group:
 C50(H50A,H50B,H50C)
;
_olex2_submission_special_instructions 'No special instructions were received'

loop_
_space_group_symop_operation_xyz
'x, y, z'
'-x, y+1/2, -z+1/2'
'-x, -y, -z'
'x, -y-1/2, z-1/2'

loop_
_atom_site_label
_atom_site_type_symbol
_atom_site_fract_x
_atom_site_fract_y
_atom_site_fract_z
_atom_site_U_iso_or_equiv
_atom_site_adp_type
_atom_site_occupancy
_atom_site_site_symmetry_order
_atom_site_calc_flag
_atom_site_refinement_flags_posn
_atom_site_refinement_flags_adp
_atom_site_refinement_flags_occupancy
Ti1 Ti 0.48303(9) 0.43401(17) 0.24304(5) 0.0941(9) Uani 1 1 d . . .
Ti2 Ti 1.0000 0.5000 0.5000 0.0728(8) Uani 1 2 d S T P
Ti3 Ti 0.01975(12) 0.71592(15) 0.45010(6) 0.0852(7) Uani 1 1 d . . .
Ti4 Ti 0.04637(12) 0.89310(14) 0.51575(6) 0.0820(7) Uani 1 1 d . . .
O1 O 0.0521(4) 0.4647(5) 0.0336(2) 0.0770(19) Uani 1 1 d . . .
O2 O 0.0541(4) 0.3322(5) 0.03585(19) 0.0735(19) Uani 1 1 d . . .
O4 O 0.8711(4) 0.3126(6) 0.0390(2) 0.089(2) Uani 1 1 d . . .
C48 C 0.0781(6) 0.4000(7) 0.0477(3) 0.061(2) Uani 1 1 d . . .
O10 O 0.0067(7) 0.6407(6) 0.5109(2) 0.120(3) Uani 1 1 d . . .
O3 O 0.8656(5) 0.4476(6) 0.0308(3) 0.109(3) Uani 1 1 d . . .
O13 O -0.0612(5) 0.9104(5) 0.5577(3) 0.107(3) Uani 1 1 d . . .
N3 N 0.4746(5) 0.4080(7) 0.1854(2) 0.091(3) Uani 1 1 d . . .
O7 O 0.1081(7) 0.6171(8) 0.4338(3) 0.134(4) Uani 1 1 d . . .
O5 O 0.9047(5) 0.6501(6) 0.4248(3) 0.116(3) Uani 1 1 d . . .
N2 N 0.3603(4) 0.4316(6) 0.2439(3) 0.084(3) Uani 1 1 d . . .
N1 N 0.4909(5) 0.4445(6) 0.3021(2) 0.083(3) Uani 1 1 d . . .
O11 O 0.0310(6) 0.7564(7) 0.5351(3) 0.123(3) Uani 1 1 d . . .
C42 C 0.1405(5) 0.4000(7) 0.0825(3) 0.070(3) Uani 1 1 d . . .
O8 O 0.1166(6) 0.4953(8) 0.4616(3) 0.124(3) Uani 1 1 d . . .
N4 N 0.6050(5) 0.4272(8) 0.2424(3) 0.104(4) Uani 1 1 d . . .
O12 O 0.1739(6) 0.8708(6) 0.5512(3) 0.133(4) Uani 1 1 d . . .
C39 C 0.2569(5) 0.4037(8) 0.1434(3) 0.072(3) Uani 1 1 d . . .
C43 C 0.1830(6) 0.3318(8) 0.0927(3) 0.087(3) Uani 1 1 d . . .
H43 H 0.1721 0.2817 0.0790 0.104 Uiso 1 1 calc R . .
O6 O 0.9229(7) 0.5204(7) 0.4455(3) 0.138(4) Uani 1 1 d . . .
C7 C 0.5589(6) 0.4593(9) 0.3246(3) 0.094(4) Uani 1 1 d . . .
C17 C 0.4046(6) 0.4021(8) 0.1607(3) 0.090(4) Uani 1 1 d . . .
C45 C 0.8459(6) 0.3776(9) 0.0483(4) 0.082(3) Uani 1 1 d . . .
C18 C 0.4256(7) 0.3896(8) 0.1216(3) 0.090(4) Uani 1 1 d . . .
H18 H 0.3889 0.3839 0.0995 0.108 Uiso 1 1 calc R . .
C33 C 0.2876(7) 0.4700(9) 0.3468(3) 0.084(3) Uani 1 1 d . . .
C44 C 0.2415(6) 0.3329(8) 0.1225(4) 0.088(3) Uani 1 1 d . . .
H44 H 0.2715 0.2842 0.1286 0.105 Uiso 1 1 calc R . .
O9 O 0.0268(8) 0.7670(9) 0.3839(3) 0.161(4) Uani 1 1 d . . .
C36 C 0.1851(6) 0.5161(9) 0.4036(4) 0.086(4) Uani 1 1 d . . .
C16 C 0.3280(7) 0.4094(8) 0.1738(3) 0.084(3) Uani 1 1 d . . .
C49 C 0.0091(7) 0.6848(7) 0.5399(4) 0.078(3) Uani 1 1 d . . .
C15 C 0.3065(6) 0.4209(8) 0.2141(3) 0.086(3) Uani 1 1 d . . .
C8 C 0.5389(7) 0.4747(8) 0.3654(3) 0.092(4) Uani 1 1 d . . .
H8 H 0.5757 0.4860 0.3869 0.110 Uiso 1 1 calc R . .
C47 C 0.1306(14) 0.5460(12) 0.4340(6) 0.154(9) Uani 1 1 d . . .
C19 C 0.5066(8) 0.3871(9) 0.1212(3) 0.097(4) Uani 1 1 d . . .
H19 H 0.5380 0.3801 0.0989 0.116 Uiso 1 1 calc R . .
C46 C 0.8877(7) 0.5791(12) 0.4249(5) 0.115(5) Uani 1 1 d . . .
C11 C 0.3461(6) 0.4511(8) 0.3163(3) 0.081(3) Uani 1 1 d . . .
C13 C 0.2320(8) 0.4395(10) 0.2647(3) 0.113(5) Uani 1 1 d . . .
H13 H 0.1878 0.4469 0.2811 0.136 Uiso 1 1 calc R . .
C9 C 0.4588(7) 0.4694(8) 0.3657(3) 0.092(4) Uani 1 1 d . . .
H9 H 0.4277 0.4765 0.3881 0.111 Uiso 1 1 calc R . .
C20 C 0.5370(6) 0.3971(9) 0.1603(4) 0.102(4) Uani 1 1 d . . .
C30 C 0.8245(6) 0.5444(8) 0.3946(4) 0.089(4) Uani 1 1 d . . .
C41 C 0.1544(8) 0.4739(8) 0.1037(3) 0.094(4) Uani 1 1 d . . .
H41 H 0.1247 0.5227 0.0971 0.112 Uiso 1 1 calc R . .
C12 C 0.3145(6) 0.4420(9) 0.2757(3) 0.093(4) Uani 1 1 d . . .
C10 C 0.4262(6) 0.4515(8) 0.3268(3) 0.081(3) Uani 1 1 d . . .
C34 C 0.2513(8) 0.5439(9) 0.3469(3) 0.094(4) Uani 1 1 d . . .
H34 H 0.2619 0.5805 0.3260 0.113 Uiso 1 1 calc R . .
C40 C 0.2111(7) 0.4737(8) 0.1338(3) 0.091(3) Uani 1 1 d . . .
H40 H 0.2198 0.5226 0.1488 0.110 Uiso 1 1 calc R . .
C6 C 0.6399(6) 0.4632(9) 0.3108(4) 0.101(4) Uani 1 1 d . . .
C1 C 0.6224(6) 0.4037(9) 0.1721(3) 0.098(4) Uani 1 1 d . . .
C38 C 0.2714(8) 0.4191(8) 0.3766(4) 0.097(4) Uani 1 1 d . . .
H38 H 0.2966 0.3663 0.3775 0.117 Uiso 1 1 calc R . .
C5 C 0.6584(6) 0.4479(11) 0.2732(3) 0.113(5) Uani 1 1 d . . .
C27 C 0.7030(7) 0.4905(9) 0.3405(4) 0.087(3) Uani 1 1 d . . .
C2 C 0.6522(6) 0.4187(10) 0.2102(4) 0.105(5) Uani 1 1 d . . .
C26 C 0.7111(5) 0.3156(5) 0.1291(2) 0.101(4) Uani 1 1 d . . .
H26 H 0.6947 0.2670 0.1422 0.122 Uiso 1 1 calc R . .
C25 C 0.7627(5) 0.3100(4) 0.0982(2) 0.088(3) Uani 1 1 d G . .
H25 H 0.7815 0.2574 0.0902 0.105 Uiso 1 1 calc R . .
C24 C 0.7867(4) 0.3811(5) 0.0791(2) 0.092(4) Uani 1 1 d G . .
C23 C 0.7592(5) 0.4579(5) 0.0909(3) 0.132(6) Uani 1 1 d G . .
H23 H 0.7756 0.5065 0.0779 0.158 Uiso 1 1 calc R . .
C22 C 0.7076(5) 0.4636(5) 0.1218(3) 0.135(6) Uani 1 1 d G . .
H22 H 0.6887 0.5161 0.1299 0.161 Uiso 1 1 calc R . .
C21 C 0.6835(5) 0.3925(6) 0.1409(2) 0.092(4) Uani 1 1 d G . .
C14 C 0.2280(8) 0.4244(9) 0.2261(3) 0.102(4) Uani 1 1 d . . .
H14 H 0.1800 0.4175 0.2100 0.123 Uiso 1 1 calc R . .
C37 C 0.2200(9) 0.4395(9) 0.4063(4) 0.108(4) Uani 1 1 d . . .
H37 H 0.2097 0.4025 0.4271 0.130 Uiso 1 1 calc R . .
C35 C 0.1987(8) 0.5718(9) 0.3754(4) 0.096(4) Uani 1 1 d . . .
H35 H 0.1749 0.6252 0.3747 0.115 Uiso 1 1 calc R . .
C31 C 0.8115(10) 0.4669(10) 0.3910(5) 0.135(6) Uani 1 1 d . . .
H31 H 0.8457 0.4280 0.4045 0.161 Uiso 1 1 calc R . .
C29 C 0.7844(8) 0.5947(10) 0.3691(5) 0.133(6) Uani 1 1 d . . .
H29 H 0.7986 0.6517 0.3694 0.159 Uiso 1 1 calc R . .
C32 C 0.7423(10) 0.4388(11) 0.3654(4) 0.141(6) Uani 1 1 d . . .
H32 H 0.7252 0.3829 0.3667 0.169 Uiso 1 1 calc R . .
C3 C 0.7350(8) 0.4277(11) 0.2210(4) 0.128(6) Uani 1 1 d . . .
H3 H 0.7790 0.4240 0.2042 0.154 Uiso 1 1 calc R . .
C28 C 0.7241(10) 0.5690(13) 0.3425(5) 0.143(6) Uani 1 1 d . . .
H28 H 0.6976 0.6082 0.3256 0.172 Uiso 1 1 calc R . .
C4 C 0.7399(7) 0.4427(12) 0.2596(5) 0.146(7) Uani 1 1 d . . .
H4 H 0.7886 0.4488 0.2753 0.175 Uiso 1 1 calc R . .
C50 C -0.0081(10) 0.6619(9) 0.5786(3) 0.121(5) Uani 1 1 d . . .
H50A H -0.0455 0.6148 0.5779 0.181 Uiso 1 1 calc GR . .
H50B H -0.0332 0.7086 0.5918 0.181 Uiso 1 1 calc GR . .
H50C H 0.0424 0.6465 0.5931 0.181 Uiso 1 1 calc GR . .

loop_
_atom_site_aniso_label
_atom_site_aniso_U_11
_atom_site_aniso_U_22
_atom_site_aniso_U_33
_atom_site_aniso_U_23
_atom_site_aniso_U_13
_atom_site_aniso_U_12
Ti1 0.0181(9) 0.227(3) 0.0367(10) -0.0349(12) -0.0032(7) -0.0074(11)
Ti2 0.0540(15) 0.111(2) 0.0534(15) -0.0021(14) 0.0027(12) -0.0075(14)
Ti3 0.0708(13) 0.1175(17) 0.0670(12) -0.0035(11) -0.0001(10) -0.0067(12)
Ti4 0.0700(13) 0.1013(16) 0.0735(13) -0.0001(11) -0.0103(10) -0.0001(11)
O1 0.065(4) 0.093(6) 0.071(4) 0.005(4) -0.013(4) -0.003(4)
O2 0.066(4) 0.088(5) 0.066(4) -0.001(4) -0.014(3) 0.016(4)
O4 0.055(4) 0.109(6) 0.103(6) -0.018(5) 0.006(4) 0.004(4)
C48 0.055(6) 0.060(7) 0.068(6) -0.002(6) 0.000(5) 0.007(5)
O10 0.176(10) 0.122(7) 0.061(5) -0.014(5) -0.012(5) -0.018(6)
O3 0.069(5) 0.136(8) 0.124(7) 0.004(6) 0.035(5) -0.005(5)
O13 0.107(6) 0.119(7) 0.098(6) -0.003(5) 0.036(5) -0.005(5)
N3 0.049(5) 0.175(10) 0.048(5) -0.017(5) -0.006(4) -0.018(5)
O7 0.131(8) 0.130(9) 0.142(9) -0.008(7) 0.022(7) 0.024(7)
O5 0.088(6) 0.083(6) 0.170(9) -0.017(6) -0.056(6) -0.005(5)
N2 0.022(4) 0.155(9) 0.074(6) 0.001(5) -0.008(4) -0.010(4)
N1 0.058(5) 0.143(8) 0.048(5) -0.012(5) -0.006(4) -0.003(5)
O11 0.118(7) 0.131(9) 0.119(8) 0.018(6) -0.009(6) 0.012(6)
C42 0.040(5) 0.109(9) 0.060(6) 0.000(6) -0.004(5) 0.002(6)
O8 0.088(6) 0.163(10) 0.124(8) -0.006(7) 0.032(6) 0.012(6)
N4 0.039(5) 0.192(11) 0.080(6) -0.011(7) -0.011(5) -0.020(6)
O12 0.122(7) 0.132(8) 0.140(8) -0.035(6) -0.059(6) 0.029(6)
C39 0.036(5) 0.107(9) 0.072(7) -0.003(6) -0.013(5) -0.005(6)
C43 0.059(7) 0.108(9) 0.092(8) 0.002(7) -0.017(6) 0.011(7)
O6 0.142(9) 0.157(9) 0.108(7) 0.021(6) -0.073(7) -0.049(7)
C7 0.060(7) 0.169(12) 0.051(6) -0.010(7) -0.018(5) -0.013(7)
C17 0.057(7) 0.153(11) 0.058(7) -0.022(7) -0.001(6) 0.012(7)
C45 0.048(6) 0.096(9) 0.104(9) -0.016(8) 0.017(6) 0.014(6)
C18 0.060(7) 0.143(11) 0.068(7) -0.003(7) 0.007(5) 0.004(7)
C33 0.061(7) 0.107(10) 0.084(8) -0.001(7) 0.000(6) -0.007(7)
C44 0.039(6) 0.107(9) 0.116(9) -0.009(8) -0.017(6) -0.003(6)
O9 0.155(10) 0.218(12) 0.112(8) 0.024(8) 0.010(7) -0.033(9)
C36 0.046(6) 0.131(12) 0.082(8) -0.038(9) 0.013(6) 0.014(7)
C16 0.072(8) 0.111(9) 0.070(7) -0.001(6) -0.004(6) -0.010(6)
C49 0.093(8) 0.061(7) 0.078(8) -0.001(6) -0.013(6) -0.019(6)
C15 0.047(6) 0.154(11) 0.058(7) -0.002(6) 0.006(5) -0.011(6)
C8 0.067(8) 0.142(11) 0.066(7) 0.005(7) -0.003(6) -0.014(7)
C47 0.21(2) 0.088(12) 0.157(18) 0.005(12) -0.090(17) -0.022(13)
C19 0.090(9) 0.152(12) 0.047(6) -0.002(7) -0.004(6) -0.007(8)
C46 0.055(8) 0.137(14) 0.149(14) -0.007(12) -0.036(8) 0.036(9)
C11 0.048(6) 0.127(9) 0.068(7) -0.010(6) 0.002(5) -0.013(6)
C13 0.073(8) 0.213(16) 0.054(7) 0.001(8) 0.002(6) -0.016(9)
C9 0.063(8) 0.141(11) 0.073(8) 0.003(7) -0.002(6) 0.002(7)
C20 0.044(6) 0.171(13) 0.092(9) -0.013(8) 0.003(6) -0.003(7)
C30 0.059(7) 0.092(9) 0.111(9) -0.018(7) -0.037(7) -0.015(6)
C41 0.106(9) 0.096(9) 0.076(8) -0.008(7) -0.024(7) 0.023(7)
C12 0.043(6) 0.178(13) 0.059(7) -0.019(7) 0.006(5) -0.004(7)
C10 0.052(7) 0.146(10) 0.046(6) -0.003(6) 0.003(5) 0.003(6)
C34 0.090(8) 0.117(11) 0.079(8) 0.025(7) 0.028(7) -0.012(8)
C40 0.084(8) 0.109(10) 0.080(8) -0.024(7) -0.006(7) -0.004(7)
C6 0.041(6) 0.160(12) 0.102(10) -0.018(8) -0.009(6) 0.000(7)
C1 0.053(7) 0.172(13) 0.070(7) 0.000(8) -0.002(6) -0.014(7)
C38 0.098(9) 0.112(10) 0.085(8) 0.013(8) 0.033(7) 0.014(7)
C5 0.040(6) 0.237(17) 0.063(7) -0.020(9) -0.003(6) -0.040(8)
C27 0.063(7) 0.117(10) 0.078(8) -0.011(8) -0.037(6) -0.007(7)
C2 0.026(5) 0.201(14) 0.088(9) -0.035(9) -0.012(6) -0.009(6)
C26 0.070(8) 0.124(11) 0.112(10) 0.011(8) 0.034(7) -0.008(7)
C25 0.057(6) 0.114(10) 0.093(8) 0.009(7) 0.010(6) -0.006(6)
C24 0.059(7) 0.091(9) 0.127(10) -0.024(8) 0.003(7) 0.024(6)
C23 0.093(10) 0.146(14) 0.162(14) -0.028(11) 0.066(10) -0.032(9)
C22 0.083(9) 0.193(17) 0.133(12) -0.011(12) 0.053(9) 0.018(10)
C21 0.073(8) 0.122(11) 0.082(8) 0.013(8) 0.015(6) -0.020(8)
C14 0.078(9) 0.158(12) 0.070(8) -0.008(7) -0.004(6) 0.019(8)
C37 0.128(11) 0.094(10) 0.104(10) -0.007(8) 0.024(9) 0.018(9)
C35 0.091(9) 0.104(9) 0.093(9) -0.001(8) 0.006(8) 0.008(7)
C31 0.141(13) 0.115(12) 0.140(13) 0.033(10) -0.077(11) 0.001(10)
C29 0.091(9) 0.131(12) 0.168(14) 0.015(11) -0.087(11) 0.002(8)
C32 0.149(14) 0.156(14) 0.112(11) -0.007(10) -0.066(11) -0.060(12)
C3 0.086(10) 0.227(18) 0.072(9) -0.023(10) 0.005(7) 0.000(10)
C28 0.119(13) 0.165(17) 0.141(14) 0.015(12) -0.056(11) 0.020(12)
C4 0.044(7) 0.28(2) 0.116(12) -0.022(12) -0.014(7) -0.049(10)
C50 0.192(16) 0.101(10) 0.069(8) 0.011(7) -0.004(9) -0.043(10)

loop_
_atom_type_symbol
_atom_type_description
_atom_type_scat_dispersion_real
_atom_type_scat_dispersion_imag
_atom_type_scat_source
C C 0.0001 0.0005 'International Tables Vol C Tables 4.2.6.8 and 6.1.1.4'
H H 0.0000 0.0000 'International Tables Vol C Tables 4.2.6.8 and 6.1.1.4'
N N 0.0007 0.0010 'International Tables Vol C Tables 4.2.6.8 and 6.1.1.4'
O O 0.0017 0.0018 'International Tables Vol C Tables 4.2.6.8 and 6.1.1.4'
Ti Ti 0.1273 0.1562 'International Tables Vol C Tables 4.2.6.8 and 6.1.1.4'

loop_
_geom_angle_atom_site_label_1
_geom_angle_atom_site_label_2
_geom_angle_atom_site_label_3
_geom_angle
_geom_angle_site_symmetry_1
_geom_angle_site_symmetry_3
N3 Ti1 N2 89.3(3) . .
N3 Ti1 N1 172.7(5) . .
N3 Ti1 N4 90.1(4) . .
N1 Ti1 N2 90.2(3) . .
N4 Ti1 N2 175.7(5) . .
N4 Ti1 N1 89.9(4) . .
O10 Ti2 O10 180.0 1_655 3_666
O10 Ti2 O8 95.0(4) 1_655 1_655
O10 Ti2 O8 95.0(4) 3_666 3_666
O10 Ti2 O8 85.0(4) 1_655 3_666
O10 Ti2 O8 85.0(4) 3_666 1_655
O8 Ti2 O8 180.0 1_655 3_666
O6 Ti2 O10 90.6(4) . 1_655
O6 Ti2 O10 90.6(4) 3_766 3_666
O6 Ti2 O10 89.4(4) . 3_666
O6 Ti2 O10 89.4(4) 3_766 1_655
O6 Ti2 O8 89.3(4) . 1_655
O6 Ti2 O8 90.7(4) 3_766 1_655
O6 Ti2 O8 89.3(4) 3_766 3_666
O6 Ti2 O8 90.7(4) . 3_666
O6 Ti2 O6 180.0 3_766 .
O2 Ti3 O4 80.5(3) 2 2_655
O2 Ti3 O10 99.4(3) 2 .
O2 Ti3 O5 91.2(3) 2 1_455
O2 Ti3 O9 88.0(4) 2 .
O4 Ti3 O10 106.8(3) 2_655 .
O4 Ti3 O9 81.6(4) 2_655 .
O7 Ti3 O2 170.5(4) . 2
O7 Ti3 O4 90.7(4) . 2_655
O7 Ti3 O10 86.5(4) . .
O7 Ti3 O5 96.3(4) . 1_455
O7 Ti3 O9 87.2(5) . .
O5 Ti3 O4 162.9(3) 1_455 2_655
O5 Ti3 O10 89.2(4) 1_455 .
O5 Ti3 O9 83.2(4) 1_455 .
O9 Ti3 O10 169.6(4) . .
O1 Ti4 O1 75.4(3) 4_576 2
O1 Ti4 O2 124.4(3) 4_576 2
O1 Ti4 O12 89.6(3) 4_576 .
O2 Ti4 O1 49.5(2) 2 2
O3 Ti4 O1 77.3(3) 2_655 2
O3 Ti4 O1 78.1(3) 2_655 4_576
O3 Ti4 O2 94.5(3) 2_655 2
O3 Ti4 O12 81.1(4) 2_655 .
O13 Ti4 O1 82.7(3) . 2
O13 Ti4 O1 75.6(3) . 4_576
O13 Ti4 O2 89.0(3) . 2
O13 Ti4 O3 150.2(3) . 2_655
O13 Ti4 O12 112.2(4) . .
O11 Ti4 O1 148.2(3) . 4_576
O11 Ti4 O1 122.9(3) . 2
O11 Ti4 O2 75.8(3) . 2
O11 Ti4 O3 128.5(4) . 2_655
O11 Ti4 O13 81.0(3) . .
O11 Ti4 O12 79.6(4) . .
O12 Ti4 O1 155.8(4) . 2
O12 Ti4 O2 144.3(3) . 2
Ti4 O1 Ti4 104.6(3) 4_575 2_545
C48 O1 Ti4 94.2(6) . 2_545
C48 O1 Ti4 159.7(7) . 4_575
Ti3 O2 Ti4 97.2(3) 2_545 2_545
C48 O2 Ti3 145.6(7) . 2_545
C48 O2 Ti4 94.1(6) . 2_545
C45 O4 Ti3 144.1(8) . 2_645
O1 C48 O2 122.2(9) . .
O1 C48 C42 121.1(10) . .
O2 C48 C42 116.7(10) . .
Ti2 O10 Ti3 111.2(4) 1_455 .
C49 O10 Ti2 135.1(8) . 1_455
C49 O10 Ti3 113.6(8) . .
C45 O3 Ti4 98.9(7) . 2_645
C17 N3 Ti1 128.4(7) . .
C20 N3 Ti1 128.0(7) . .
C20 N3 C17 103.5(8) . .
C47 O7 Ti3 151.3(16) . .
C46 O5 Ti3 129.7(9) . 1_655
C15 N2 Ti1 128.5(7) . .
C15 N2 C12 104.6(8) . .
C12 N2 Ti1 126.9(7) . .
C7 N1 Ti1 126.4(7) . .
C7 N1 C10 106.4(8) . .
C10 N1 Ti1 126.5(6) . .
C49 O11 Ti4 166.5(9) . .
C43 C42 C48 121.6(10) . .
C43 C42 C41 119.4(10) . .
C41 C42 C48 119.0(10) . .
C47 O8 Ti2 124.3(14) . 1_455
C5 N4 Ti1 125.5(8) . .
C5 N4 C2 105.5(8) . .
C2 N4 Ti1 127.7(7) . .
C44 C39 C16 121.5(10) . .
C44 C39 C40 118.2(9) . .
C40 C39 C16 120.0(11) . .
C42 C43 H43 119.2 . .
C42 C43 C44 121.6(12) . .
C44 C43 H43 119.2 . .
C46 O6 Ti2 141.4(10) . .
N1 C7 C8 110.6(9) . .
N1 C7 C6 125.7(10) . .
C6 C7 C8 123.7(10) . .
N3 C17 C18 110.4(9) . .
C16 C17 N3 123.0(9) . .
C16 C17 C18 126.6(10) . .
O4 C45 O3 122.9(11) . .
O4 C45 C24 118.8(12) . .
O3 C45 C24 118.2(11) . .
C17 C18 H18 126.2 . .
C19 C18 C17 107.6(10) . .
C19 C18 H18 126.2 . .
C34 C33 C11 119.4(12) . .
C34 C33 C38 116.3(11) . .
C38 C33 C11 124.2(12) . .
C39 C44 C43 120.4(11) . .
C39 C44 H44 119.8 . .
C43 C44 H44 119.8 . .
C37 C36 C47 121.0(15) . .
C35 C36 C47 114.2(14) . .
C35 C36 C37 124.7(11) . .
C17 C16 C39 117.4(10) . .
C17 C16 C15 126.5(10) . .
C15 C16 C39 116.0(9) . .
O10 C49 O11 116.5(12) . .
O10 C49 C50 127.2(12) . .
O11 C49 C50 116.3(12) . .
N2 C15 C16 124.0(9) . .
N2 C15 C14 111.6(9) . .
C14 C15 C16 124.4(10) . .
C7 C8 H8 127.3 . .
C9 C8 C7 105.4(10) . .
C9 C8 H8 127.3 . .
O7 C47 O8 123(2) . .
O7 C47 C36 120(2) . .
O8 C47 C36 116.2(17) . .
C18 C19 H19 126.3 . .
C18 C19 C20 107.4(10) . .
C20 C19 H19 126.3 . .
O5 C46 O6 127.6(13) . .
O5 C46 C30 120.4(14) . .
O6 C46 C30 111.5(15) . .
C12 C11 C33 118.1(9) . .
C10 C11 C33 118.2(9) . .
C10 C11 C12 123.3(9) . .
C12 C13 H13 127.1 . .
C14 C13 H13 127.1 . .
C14 C13 C12 105.8(11) . .
C8 C9 H9 125.2 . .
C8 C9 C10 109.6(10) . .
C10 C9 H9 125.2 . .
N3 C20 C19 111.1(9) . .
N3 C20 C1 124.0(11) . .
C19 C20 C1 124.5(11) . .
C31 C30 C46 122.0(13) . .
C31 C30 C29 117.1(12) . .
C29 C30 C46 120.7(13) . .
C42 C41 H41 120.8 . .
C40 C41 C42 118.5(11) . .
C40 C41 H41 120.8 . .
N2 C12 C11 125.6(9) . .
N2 C12 C13 110.6(9) . .
C13 C12 C11 123.8(9) . .
N1 C10 C9 108.0(9) . .
C11 C10 N1 127.3(9) . .
C11 C10 C9 124.3(10) . .
C33 C34 H34 117.4 . .
C33 C34 C35 125.3(12) . .
C35 C34 H34 117.4 . .
C39 C40 H40 119.1 . .
C41 C40 C39 121.8(11) . .
C41 C40 H40 119.1 . .
C7 C6 C27 115.0(11) . .
C5 C6 C7 123.6(10) . .
C5 C6 C27 121.3(10) . .
C20 C1 C21 117.9(10) . .
C2 C1 C20 124.6(11) . .
C2 C1 C21 117.5(9) . .
C33 C38 H38 118.2 . .
C33 C38 C37 123.7(13) . .
C37 C38 H38 118.2 . .
N4 C5 C4 108.1(11) . .
C6 C5 N4 127.0(10) . .
C6 C5 C4 124.6(10) . .
C32 C27 C6 123.5(14) . .
C28 C27 C6 119.9(14) . .
C28 C27 C32 116.6(12) . .
N4 C2 C1 125.0(9) . .
N4 C2 C3 110.8(10) . .
C1 C2 C3 124.1(11) . .
C25 C26 H26 120.0 . .
C25 C26 C21 120.0 . .
C21 C26 H26 120.0 . .
C26 C25 H25 120.0 . .
C26 C25 C24 120.0 . .
C24 C25 H25 120.0 . .
C25 C24 C45 121.2(8) . .
C23 C24 C45 118.7(8) . .
C23 C24 C25 120.0 . .
C24 C23 H23 120.0 . .
C24 C23 C22 120.0 . .
C22 C23 H23 120.0 . .
C23 C22 H22 120.0 . .
C23 C22 C21 120.0 . .
C21 C22 H22 120.0 . .
C26 C21 C1 123.4(8) . .
C22 C21 C1 116.5(8) . .
C22 C21 C26 120.0 . .
C15 C14 H14 126.3 . .
C13 C14 C15 107.4(11) . .
C13 C14 H14 126.3 . .
C36 C37 C38 115.8(13) . .
C36 C37 H37 122.1 . .
C38 C37 H37 122.1 . .
C36 C35 C34 114.2(12) . .
C36 C35 H35 122.9 . .
C34 C35 H35 122.9 . .
C30 C31 H31 120.6 . .
C30 C31 C32 118.8(13) . .
C32 C31 H31 120.6 . .
C30 C29 H29 117.9 . .
C30 C29 C28 124.2(15) . .
C28 C29 H29 117.9 . .
C27 C32 C31 121.5(14) . .
C27 C32 H32 119.2 . .
C31 C32 H32 119.2 . .
C2 C3 H3 126.5 . .
C4 C3 C2 107.0(12) . .
C4 C3 H3 126.5 . .
C27 C28 C29 120.4(15) . .
C27 C28 H28 119.8 . .
C29 C28 H28 119.8 . .
C5 C4 H4 125.9 . .
C3 C4 C5 108.2(11) . .
C3 C4 H4 125.9 . .
C49 C50 H50A 109.5 . .
C49 C50 H50B 109.5 . .
C49 C50 H50C 109.5 . .
H50A C50 H50B 109.5 . .
H50A C50 H50C 109.5 . .
H50B C50 H50C 109.5 . .

loop_
_geom_bond_atom_site_label_1
_geom_bond_atom_site_label_2
_geom_bond_distance
_geom_bond_site_symmetry_2
Ti1 N3 2.012(8) .
Ti1 N2 2.027(7) .
Ti1 N1 2.025(8) .
Ti1 N4 2.016(8) .
Ti2 O10 2.308(10) 1_655
Ti2 O10 2.308(10) 3_666
Ti2 O8 2.379(9) 1_655
Ti2 O8 2.379(9) 3_666
Ti2 O6 2.229(9) 3_766
Ti2 O6 2.229(9) .
Ti3 O2 2.305(8) 2
Ti3 O4 2.402(9) 2_655
Ti3 O10 2.426(9) .
Ti3 O7 2.250(11) .
Ti3 O5 2.309(9) 1_455
Ti3 O9 2.415(11) .
Ti4 O1 2.562(7) 2
Ti4 O1 2.380(8) 4_576
Ti4 O2 2.560(6) 2
Ti4 O3 2.374(8) 2_655
Ti4 O13 2.348(8) .
Ti4 O11 2.326(12) .
Ti4 O12 2.405(9) .
O1 Ti4 2.562(7) 2_545
O1 Ti4 2.380(8) 4_575
O1 C48 1.223(11) .
O2 Ti3 2.305(8) 2_545
O2 Ti4 2.560(6) 2_545
O2 C48 1.228(11) .
O4 Ti3 2.402(9) 2_645
O4 C45 1.179(13) .
C48 C42 1.535(14) .
O10 Ti2 2.308(10) 1_455
O10 C49 1.219(13) .
O3 Ti4 2.374(8) 2_645
O3 C45 1.328(15) .
N3 C17 1.403(13) .
N3 C20 1.381(14) .
O7 C47 1.209(18) .
O5 Ti3 2.309(8) 1_655
O5 C46 1.182(17) .
N2 C15 1.331(13) .
N2 C12 1.361(13) .
N1 C7 1.350(13) .
N1 C10 1.395(13) .
O11 C49 1.226(13) .
C42 C43 1.345(15) .
C42 C41 1.412(15) .
O8 Ti2 2.379(9) 1_455
O8 C47 1.28(2) .
N4 C5 1.381(14) .
N4 C2 1.385(15) .
C39 C44 1.368(15) .
C39 C16 1.533(14) .
C39 C40 1.392(16) .
C43 H43 0.9500 .
C43 C44 1.368(15) .
O6 C46 1.304(17) .
C7 C8 1.468(15) .
C7 C6 1.439(16) .
C17 C18 1.411(15) .
C17 C16 1.366(15) .
C45 C24 1.471(12) .
C18 H18 0.9500 .
C18 C19 1.338(16) .
C33 C11 1.485(16) .
C33 C34 1.336(16) .
C33 C38 1.346(16) .
C44 H44 0.9500 .
C36 C47 1.49(3) .
C36 C37 1.367(18) .
C36 C35 1.347(17) .
C16 C15 1.448(15) .
C49 C50 1.418(16) .
C15 C14 1.377(16) .
C8 H8 0.9500 .
C8 C9 1.324(15) .
C19 H19 0.9500 .
C19 C20 1.412(16) .
C46 C30 1.539(18) .
C11 C12 1.469(15) .
C11 C10 1.352(14) .
C13 H13 0.9500 .
C13 C12 1.396(16) .
C13 C14 1.337(16) .
C9 H9 0.9500 .
C9 C10 1.440(15) .
C20 C1 1.451(16) .
C30 C31 1.277(17) .
C30 C29 1.344(17) .
C41 H41 0.9500 .
C41 C40 1.357(16) .
C34 H34 0.9500 .
C34 C35 1.408(17) .
C40 H40 0.9500 .
C6 C5 1.358(16) .
C6 C27 1.485(16) .
C1 C2 1.392(16) .
C1 C21 1.511(12) .
C38 H38 0.9500 .
C38 C37 1.391(17) .
C5 C4 1.447(17) .
C27 C32 1.340(19) .
C27 C28 1.32(2) .
C2 C3 1.406(17) .
C26 H26 0.9500 .
C26 C25 1.3900 .
C26 C21 1.3900 .
C25 H25 0.9500 .
C25 C24 1.3900 .
C24 C23 1.3900 .
C23 H23 0.9500 .
C23 C22 1.3900 .
C22 H22 0.9500 .
C22 C21 1.3900 .
C14 H14 0.9500 .
C37 H37 0.9500 .
C35 H35 0.9500 .
C31 H31 0.9500 .
C31 C32 1.475(19) .
C29 H29 0.9500 .
C29 C28 1.38(2) .
C32 H32 0.9500 .
C3 H3 0.9500 .
C3 C4 1.338(19) .
C28 H28 0.9500 .
C4 H4 0.9500 .
C50 H50A 0.9800 .
C50 H50B 0.9800 .
C50 H50C 0.9800 .

loop_
_smtbx_masks_void_nr
_smtbx_masks_void_average_x
_smtbx_masks_void_average_y
_smtbx_masks_void_average_z
_smtbx_masks_void_volume
_smtbx_masks_void_count_electrons
1 -0.807 -0.244 -0.957 5578.5 1294.4
